data_4135117
loop_
_publ_author_name
'Daley, Ryan A.'
'Morrenzin, Aaron S.'
'Neufeldt, Sharon R.'
'Topczewski, Joseph J.'

_publ_section_title
;
 Gold Catalyzed Decarboxylative Cross-Coupling of Iodoarenes.
;
_journal_issue 30
_journal_name_full 'Journal of the American Chemical Society'
_journal_page_first 13210
_journal_page_last 13218
_journal_paper_doi 10.1021/jacs.0c06244
_journal_volume 142
_journal_year 2020
_chemical_formula_moiety 'C35 H48 Au F2 P'
_chemical_formula_sum 'C35 H48 Au F2 P'
_chemical_formula_weight 734.67
_chemical_name_common tBuXphosAuC6H3F2
_space_group_crystal_system triclinic
_space_group_IT_number 2
_space_group_name_Hall '-P 1'
_space_group_name_H-M_alt 'P -1'
_atom_sites_solution_hydrogens geom
_audit_creation_method SHELXL-2018/3
_cell_angle_alpha 98.128(2)
_cell_angle_beta 93.544(2)
_cell_angle_gamma 102.231(2)
_cell_formula_units_Z 2
_cell_length_a 9.4563(4)
_cell_length_b 10.1865(5)
_cell_length_c 17.3631(8)
_cell_measurement_reflns_used 9120
_cell_measurement_temperature 125(2)
_cell_measurement_theta_max 30.52
_cell_measurement_theta_min 2.61
_cell_volume 1610.85(13)
_computing_cell_refinement 'SAINT, Bruker'
_computing_data_collection 'APEX3 Bruker'
_computing_data_reduction 'SAINT, Bruker'
_computing_structure_refinement 'SHELXL-2018/3 (Sheldrick, 2018)'
_computing_structure_solution 'SHELXT 2014/5 (Sheldrick, 2014)'
_diffrn_ambient_temperature 125(2)
_diffrn_measured_fraction_theta_full 0.999
_diffrn_measured_fraction_theta_max 0.993
_diffrn_measurement_device_type 'Bruker Photon-II CMOS'
_diffrn_measurement_method '\f and \w scans'
_diffrn_radiation_type MoK\a
_diffrn_radiation_wavelength 0.71073
_diffrn_reflns_av_R_equivalents 0.0685
_diffrn_reflns_av_unetI/netI 0.0362
_diffrn_reflns_Laue_measured_fraction_full 0.999
_diffrn_reflns_Laue_measured_fraction_max 0.993
_diffrn_reflns_limit_h_max 13
_diffrn_reflns_limit_h_min -13
_diffrn_reflns_limit_k_max 13
_diffrn_reflns_limit_k_min -14
_diffrn_reflns_limit_l_max 24
_diffrn_reflns_limit_l_min -24
_diffrn_reflns_number 57163
_diffrn_reflns_point_group_measured_fraction_full 0.999
_diffrn_reflns_point_group_measured_fraction_max 0.993
_diffrn_reflns_theta_full 25.242
_diffrn_reflns_theta_max 30.523
_diffrn_reflns_theta_min 2.220
_diffrn_source micro
_exptl_absorpt_coefficient_mu 4.649
_exptl_absorpt_correction_type multi-scan
_exptl_absorpt_process_details 'SADABS, R. Blessing, 1995'
_exptl_crystal_colour White
_exptl_crystal_density_diffrn 1.515
_exptl_crystal_description Plates
_exptl_crystal_F_000 740
_exptl_crystal_size_max 0.08
_exptl_crystal_size_mid 0.05
_exptl_crystal_size_min 0.02
_exptl_transmission_factor_max 0.746100
_exptl_transmission_factor_min 0.620400
_refine_diff_density_max 1.902
_refine_diff_density_min -2.115
_refine_diff_density_rms 0.114
_refine_ls_extinction_method none
_refine_ls_goodness_of_fit_ref 1.043
_refine_ls_hydrogen_treatment constr
_refine_ls_matrix_type full
_refine_ls_number_parameters 364
_refine_ls_number_reflns 9792
_refine_ls_number_restraints 0
_refine_ls_restrained_S_all 1.043
_refine_ls_R_factor_all 0.0300
_refine_ls_R_factor_gt 0.0245
_refine_ls_shift/su_max 0.002
_refine_ls_shift/su_mean 0.000
_refine_ls_structure_factor_coef Fsqd
_refine_ls_weighting_details 'w=1/[\s^2^(Fo^2^)+(0.0212P)^2^+1.7328P] where P=(Fo^2^+2Fc^2^)/3'
_refine_ls_weighting_scheme calc
_refine_ls_wR_factor_gt 0.0544
_refine_ls_wR_factor_ref 0.0567
_reflns_Friedel_coverage 0.000
_reflns_number_gt 8864
_reflns_number_total 9792
_reflns_threshold_expression 'I > 2\s(I)'
_cod_data_source_file ja0c06244_si_001.cif
_cod_data_source_block mo_20018_0m_a
_cod_depositor_comments
;
The following automatic conversions were performed:

data item '_exptl_absorpt_correction_type' value 'Multi-Scan' was
changed to 'multi-scan' in accordance with the
/home/data/users/saulius/crontab/automatic-downloads/rss-feeds/ACS/lib/dictionaries/cif_core.dic
dictionary named 'cif_core.dic' version 2.4.2 last updated on
2011-04-26.

Automatic conversion script
Id: cif_fix_values 7556 2019-12-06 15:28:31Z antanas 

 Adding full bibliography for 4135117.cif.

 Adding full bibliography for 4135117.cif.
;
_cod_database_code 4135117
_shelx_shelxl_version_number 2018/3
_shelx_space_group_comment
;
The symmetry employed for this shelxl refinement is uniquely defined
by the following loop, which should always be used as a source of
symmetry information in preference to the above space-group names.
They are only intended as comments.
;

loop_
_space_group_symop_operation_xyz
'x, y, z'
'-x, -y, -z'

loop_
_atom_site_label
_atom_site_type_symbol
_atom_site_fract_x
_atom_site_fract_y
_atom_site_fract_z
_atom_site_U_iso_or_equiv
_atom_site_adp_type
_atom_site_occupancy
_atom_site_site_symmetry_order
_atom_site_calc_flag
_atom_site_refinement_flags_posn
_atom_site_refinement_flags_adp
_atom_site_refinement_flags_occupancy
_atom_site_disorder_assembly
_atom_site_disorder_group
Au1 Au 0.52018(2) 0.42658(2) 0.66136(2) 0.01565(3) Uani 1 1 d . . . . .
C1 C 0.3647(2) 0.2505(2) 0.62847(13) 0.0160(4) Uani 1 1 d . . . . .
P1 P 0.70219(6) 0.61884(6) 0.68211(3) 0.01374(11) Uani 1 1 d . . . . .
F1 F 0.17454(18) 0.35527(19) 0.66297(11) 0.0378(4) Uani 1 1 d . . . . .
F2 F 0.53837(17) 0.12571(18) 0.58914(10) 0.0329(4) Uani 1 1 d . . . . .
C2 C 0.2180(3) 0.2420(3) 0.63091(14) 0.0220(5) Uani 1 1 d . . . . .
C5 C 0.2945(3) 0.0113(3) 0.56516(15) 0.0253(5) Uani 1 1 d . . . . .
H5 H 0.323626 -0.068190 0.542636 0.030 Uiso 1 1 calc R U . . .
C3 C 0.1090(3) 0.1287(3) 0.60265(15) 0.0261(5) Uani 1 1 d . . . . .
H3 H 0.009618 0.130773 0.606065 0.031 Uiso 1 1 calc R U . . .
C4 C 0.1489(3) 0.0126(3) 0.56936(15) 0.0263(6) Uani 1 1 d . . . . .
H4 H 0.076422 -0.066888 0.549224 0.032 Uiso 1 1 calc R U . . .
C8 C 0.5226(3) 0.7123(3) 0.58079(16) 0.0270(6) Uani 1 1 d . . . . .
H8A H 0.487058 0.787446 0.562773 0.041 Uiso 1 1 calc R U . . .
H8B H 0.441444 0.648228 0.596995 0.041 Uiso 1 1 calc R U . . .
H8C H 0.565516 0.665292 0.538193 0.041 Uiso 1 1 calc R U . . .
C35 C 0.8365(3) 0.2166(3) 0.77412(18) 0.0304(6) Uani 1 1 d . . . . .
H35A H 0.777977 0.210215 0.724578 0.046 Uiso 1 1 calc R U . . .
H35B H 0.803771 0.134067 0.797013 0.046 Uiso 1 1 calc R U . . .
H35C H 0.939002 0.226155 0.764634 0.046 Uiso 1 1 calc R U . . .
C25 C 0.5579(3) 0.2310(2) 0.84121(13) 0.0181(4) Uani 1 1 d . . . . .
H25 H 0.587454 0.147015 0.837501 0.022 Uiso 1 1 calc R U . . .
C34 C 0.8947(3) 0.3416(4) 0.91152(17) 0.0341(7) Uani 1 1 d . . . . .
H34A H 0.996417 0.337553 0.906528 0.051 Uiso 1 1 calc R U . . .
H34B H 0.845476 0.262523 0.933442 0.051 Uiso 1 1 calc R U . . .
H34C H 0.890647 0.425166 0.946206 0.051 Uiso 1 1 calc R U . . .
C7 C 0.6383(3) 0.7687(3) 0.65047(14) 0.0198(5) Uani 1 1 d . . . . .
C6 C 0.3961(3) 0.1297(3) 0.59485(14) 0.0205(5) Uani 1 1 d . . . . .
C9 C 0.5634(3) 0.8326(3) 0.71734(16) 0.0287(6) Uani 1 1 d . . . . .
H9A H 0.518728 0.902836 0.699625 0.043 Uiso 1 1 calc R U . . .
H9B H 0.635516 0.873547 0.761901 0.043 Uiso 1 1 calc R U . . .
H9C H 0.488277 0.762055 0.733185 0.043 Uiso 1 1 calc R U . . .
C10 C 0.7549(3) 0.8820(3) 0.62689(16) 0.0268(6) Uani 1 1 d . . . . .
H10A H 0.804381 0.843342 0.584242 0.040 Uiso 1 1 calc R U . . .
H10B H 0.825905 0.923150 0.671910 0.040 Uiso 1 1 calc R U . . .
H10C H 0.708817 0.951656 0.609508 0.040 Uiso 1 1 calc R U . . .
C11 C 0.8542(3) 0.5797(3) 0.62401(14) 0.0188(5) Uani 1 1 d . . . . .
C12 C 0.8763(3) 0.4404(3) 0.64017(16) 0.0270(6) Uani 1 1 d . . . . .
H12A H 0.783828 0.373120 0.628261 0.040 Uiso 1 1 calc R U . . .
H12B H 0.910751 0.447319 0.695306 0.040 Uiso 1 1 calc R U . . .
H12C H 0.948359 0.411987 0.607220 0.040 Uiso 1 1 calc R U . . .
C13 C 0.8044(3) 0.5638(3) 0.53688(14) 0.0267(6) Uani 1 1 d . . . . .
H13A H 0.875658 0.529098 0.505915 0.040 Uiso 1 1 calc R U . . .
H13B H 0.795898 0.652370 0.523634 0.040 Uiso 1 1 calc R U . . .
H13C H 0.709710 0.499761 0.525352 0.040 Uiso 1 1 calc R U . . .
C14 C 1.0010(3) 0.6810(3) 0.64472(16) 0.0260(5) Uani 1 1 d . . . . .
H14A H 1.071745 0.653610 0.610466 0.039 Uiso 1 1 calc R U . . .
H14B H 1.035324 0.681931 0.699265 0.039 Uiso 1 1 calc R U . . .
H14C H 0.989796 0.772106 0.637676 0.039 Uiso 1 1 calc R U . . .
C16 C 0.8809(3) 0.7973(3) 0.80341(14) 0.0215(5) Uani 1 1 d . . . . .
H16 H 0.915494 0.843984 0.762266 0.026 Uiso 1 1 calc R U . . .
C15 C 0.7774(2) 0.6742(2) 0.78445(13) 0.0154(4) Uani 1 1 d . . . . .
C18 C 0.8865(3) 0.7864(3) 0.93981(14) 0.0260(6) Uani 1 1 d . . . . .
H18 H 0.922406 0.823944 0.992379 0.031 Uiso 1 1 calc R U . . .
C17 C 0.9348(3) 0.8537(3) 0.87927(15) 0.0256(5) Uani 1 1 d . . . . .
H17 H 1.004296 0.937788 0.889819 0.031 Uiso 1 1 calc R U . . .
C19 C 0.7853(3) 0.6639(3) 0.92296(14) 0.0233(5) Uani 1 1 d . . . . .
H19 H 0.753273 0.618017 0.964838 0.028 Uiso 1 1 calc R U . . .
C29 C 0.3927(4) 0.6452(3) 0.94838(16) 0.0314(6) Uani 1 1 d . . . . .
H29A H 0.365572 0.733479 0.956322 0.047 Uiso 1 1 calc R U . . .
H29B H 0.481799 0.650260 0.981687 0.047 Uiso 1 1 calc R U . . .
H29C H 0.314071 0.575335 0.962051 0.047 Uiso 1 1 calc R U . . .
C20 C 0.7280(2) 0.6049(2) 0.84630(13) 0.0155(4) Uani 1 1 d . . . . .
C31 C 0.2611(3) 0.0105(3) 0.78148(17) 0.0332(7) Uani 1 1 d . . . . .
H31A H 0.217056 0.057630 0.744270 0.050 Uiso 1 1 calc R U . . .
H31B H 0.191137 -0.071937 0.788395 0.050 Uiso 1 1 calc R U . . .
H31C H 0.348058 -0.014328 0.761387 0.050 Uiso 1 1 calc R U . . .
C21 C 0.6167(3) 0.4731(2) 0.84021(13) 0.0160(4) Uani 1 1 d . . . . .
C30 C 0.3031(3) 0.1038(2) 0.85958(14) 0.0196(5) Uani 1 1 d . . . . .
H30 H 0.213307 0.132360 0.876220 0.024 Uiso 1 1 calc R U . . .
C22 C 0.4709(3) 0.4765(2) 0.85060(13) 0.0159(4) Uani 1 1 d . . . . .
C23 C 0.3726(3) 0.3552(2) 0.85544(13) 0.0176(4) Uani 1 1 d . . . . .
H23 H 0.273939 0.357406 0.861653 0.021 Uiso 1 1 calc R U . . .
C33 C 0.8189(3) 0.3410(3) 0.83069(15) 0.0208(5) Uani 1 1 d . . . . .
H33 H 0.869397 0.424127 0.810599 0.025 Uiso 1 1 calc R U . . .
C32 C 0.3539(4) 0.0291(4) 0.9221(2) 0.0464(9) Uani 1 1 d . . . . .
H32A H 0.275691 -0.047710 0.928394 0.070 Uiso 1 1 calc R U . . .
H32B H 0.379642 0.091544 0.971760 0.070 Uiso 1 1 calc R U . . .
H32C H 0.439207 -0.004625 0.906462 0.070 Uiso 1 1 calc R U . . .
C27 C 0.4185(3) 0.6084(2) 0.86256(14) 0.0187(4) Uani 1 1 d . . . . .
H27 H 0.497439 0.682232 0.849877 0.022 Uiso 1 1 calc R U . . .
C26 C 0.6606(3) 0.3489(2) 0.83615(13) 0.0174(4) Uani 1 1 d . . . . .
C24 C 0.4133(3) 0.2322(2) 0.85152(13) 0.0180(4) Uani 1 1 d . . . . .
C28 C 0.2814(3) 0.6032(3) 0.80936(17) 0.0277(6) Uani 1 1 d . . . . .
H28A H 0.297529 0.574687 0.754914 0.041 Uiso 1 1 calc R U . . .
H28B H 0.259174 0.693579 0.814959 0.041 Uiso 1 1 calc R U . . .
H28C H 0.199647 0.537928 0.824171 0.041 Uiso 1 1 calc R U . . .

loop_
_atom_site_aniso_label
_atom_site_aniso_U_11
_atom_site_aniso_U_22
_atom_site_aniso_U_33
_atom_site_aniso_U_23
_atom_site_aniso_U_13
_atom_site_aniso_U_12
Au1 0.01417(4) 0.01892(5) 0.01275(4) 0.00260(3) -0.00009(3) 0.00160(3)
C1 0.0150(10) 0.0192(11) 0.0139(9) 0.0037(8) -0.0015(8) 0.0043(8)
P1 0.0144(3) 0.0167(3) 0.0106(2) 0.0035(2) 0.0014(2) 0.0037(2)
F1 0.0212(8) 0.0383(10) 0.0501(11) -0.0120(8) -0.0001(7) 0.0120(7)
F2 0.0234(8) 0.0362(10) 0.0396(9) -0.0026(8) 0.0019(7) 0.0137(7)
C2 0.0213(12) 0.0239(12) 0.0195(11) 0.0007(10) 0.0003(9) 0.0043(10)
C5 0.0331(14) 0.0206(12) 0.0208(12) 0.0031(10) -0.0026(10) 0.0045(10)
C3 0.0169(11) 0.0350(15) 0.0225(12) 0.0035(11) -0.0011(9) -0.0010(10)
C4 0.0300(14) 0.0257(13) 0.0178(11) 0.0068(10) -0.0041(10) -0.0059(11)
C8 0.0279(13) 0.0332(15) 0.0242(12) 0.0126(11) -0.0009(10) 0.0117(11)
C35 0.0326(15) 0.0258(14) 0.0369(15) 0.0056(12) 0.0131(12) 0.0125(11)
C25 0.0237(12) 0.0148(11) 0.0162(10) 0.0031(9) 0.0016(9) 0.0046(9)
C34 0.0223(13) 0.0512(19) 0.0305(14) 0.0091(14) 0.0000(11) 0.0106(13)
C7 0.0231(12) 0.0205(12) 0.0188(11) 0.0087(9) 0.0044(9) 0.0073(9)
C6 0.0200(11) 0.0253(13) 0.0174(10) 0.0043(9) 0.0013(9) 0.0072(9)
C9 0.0356(15) 0.0294(14) 0.0283(13) 0.0105(11) 0.0126(11) 0.0167(12)
C10 0.0322(14) 0.0249(13) 0.0260(13) 0.0120(11) 0.0085(11) 0.0058(11)
C11 0.0166(11) 0.0257(12) 0.0155(10) 0.0054(9) 0.0043(8) 0.0054(9)
C12 0.0267(13) 0.0316(14) 0.0281(13) 0.0091(11) 0.0074(11) 0.0147(11)
C13 0.0277(13) 0.0387(16) 0.0159(11) 0.0017(11) 0.0047(10) 0.0131(12)
C14 0.0135(11) 0.0320(14) 0.0306(13) 0.0035(11) 0.0054(10) 0.0007(10)
C16 0.0238(12) 0.0211(12) 0.0168(11) 0.0046(9) 0.0028(9) -0.0028(9)
C15 0.0153(10) 0.0183(11) 0.0115(9) 0.0014(8) -0.0004(8) 0.0024(8)
C18 0.0290(13) 0.0294(14) 0.0134(10) -0.0019(10) -0.0034(10) -0.0020(11)
C17 0.0261(13) 0.0232(13) 0.0209(12) -0.0006(10) 0.0004(10) -0.0058(10)
C19 0.0287(13) 0.0252(13) 0.0127(10) 0.0040(9) -0.0007(9) -0.0014(10)
C29 0.0501(18) 0.0275(14) 0.0216(12) 0.0044(11) 0.0103(12) 0.0173(13)
C20 0.0173(10) 0.0152(10) 0.0133(9) 0.0028(8) 0.0014(8) 0.0018(8)
C31 0.0358(15) 0.0293(15) 0.0262(13) -0.0012(11) 0.0069(12) -0.0083(12)
C21 0.0197(11) 0.0164(11) 0.0105(9) 0.0029(8) 0.0006(8) 0.0004(8)
C30 0.0218(11) 0.0154(11) 0.0208(11) 0.0058(9) 0.0015(9) 0.0006(9)
C22 0.0204(11) 0.0161(11) 0.0107(9) 0.0042(8) -0.0012(8) 0.0021(8)
C23 0.0177(11) 0.0200(11) 0.0147(10) 0.0059(9) 0.0010(8) 0.0016(9)
C33 0.0194(11) 0.0217(12) 0.0220(11) 0.0050(10) 0.0055(9) 0.0045(9)
C32 0.0426(18) 0.0404(18) 0.052(2) 0.0324(16) -0.0146(15) -0.0122(15)
C27 0.0212(11) 0.0176(11) 0.0176(10) 0.0057(9) 0.0016(9) 0.0033(9)
C26 0.0192(11) 0.0202(11) 0.0120(9) 0.0032(8) 0.0004(8) 0.0024(9)
C24 0.0216(11) 0.0172(11) 0.0135(10) 0.0039(8) 0.0003(8) 0.0000(9)
C28 0.0280(14) 0.0240(13) 0.0321(14) 0.0071(11) -0.0026(11) 0.0083(11)

loop_
_atom_type_symbol
_atom_type_description
_atom_type_scat_dispersion_real
_atom_type_scat_dispersion_imag
_atom_type_scat_source
C C 0.0033 0.0016 'International Tables Vol C Tables 4.2.6.8 and 6.1.1.4'
H H 0.0000 0.0000 'International Tables Vol C Tables 4.2.6.8 and 6.1.1.4'
F F 0.0171 0.0103 'International Tables Vol C Tables 4.2.6.8 and 6.1.1.4'
P P 0.1023 0.0942 'International Tables Vol C Tables 4.2.6.8 and 6.1.1.4'
Au Au -2.0133 8.8022 'International Tables Vol C Tables 4.2.6.8 and 6.1.1.4'

loop_
_geom_angle_atom_site_label_1
_geom_angle_atom_site_label_2
_geom_angle_atom_site_label_3
_geom_angle
_geom_angle_site_symmetry_1
_geom_angle_site_symmetry_3
_geom_angle_publ_flag
C1 Au1 P1 172.64(6) . . ?
C2 C1 C6 112.8(2) . . ?
C2 C1 Au1 124.00(19) . . ?
C6 C1 Au1 123.00(17) . . ?
C15 P1 C11 107.49(11) . . ?
C15 P1 C7 105.91(11) . . ?
C11 P1 C7 110.35(11) . . ?
C15 P1 Au1 114.52(8) . . ?
C11 P1 Au1 106.92(8) . . ?
C7 P1 Au1 111.59(8) . . ?
F1 C2 C1 117.8(2) . . ?
F1 C2 C3 116.4(2) . . ?
C1 C2 C3 125.8(3) . . ?
C6 C5 C4 117.8(3) . . ?
C6 C5 H5 121.1 . . ?
C4 C5 H5 121.1 . . ?
C4 C3 C2 118.0(2) . . ?
C4 C3 H3 121.0 . . ?
C2 C3 H3 121.0 . . ?
C3 C4 C5 120.2(2) . . ?
C3 C4 H4 119.9 . . ?
C5 C4 H4 119.9 . . ?
C7 C8 H8A 109.5 . . ?
C7 C8 H8B 109.5 . . ?
H8A C8 H8B 109.5 . . ?
C7 C8 H8C 109.5 . . ?
H8A C8 H8C 109.5 . . ?
H8B C8 H8C 109.5 . . ?
C33 C35 H35A 109.5 . . ?
C33 C35 H35B 109.5 . . ?
H35A C35 H35B 109.5 . . ?
C33 C35 H35C 109.5 . . ?
H35A C35 H35C 109.5 . . ?
H35B C35 H35C 109.5 . . ?
C24 C25 C26 122.2(2) . . ?
C24 C25 H25 118.9 . . ?
C26 C25 H25 118.9 . . ?
C33 C34 H34A 109.5 . . ?
C33 C34 H34B 109.5 . . ?
H34A C34 H34B 109.5 . . ?
C33 C34 H34C 109.5 . . ?
H34A C34 H34C 109.5 . . ?
H34B C34 H34C 109.5 . . ?
C9 C7 C8 107.4(2) . . ?
C9 C7 C10 108.1(2) . . ?
C8 C7 C10 108.6(2) . . ?
C9 C7 P1 108.34(16) . . ?
C8 C7 P1 107.26(18) . . ?
C10 C7 P1 116.78(18) . . ?
F2 C6 C5 116.4(2) . . ?
F2 C6 C1 118.1(2) . . ?
C5 C6 C1 125.4(2) . . ?
C7 C9 H9A 109.5 . . ?
C7 C9 H9B 109.5 . . ?
H9A C9 H9B 109.5 . . ?
C7 C9 H9C 109.5 . . ?
H9A C9 H9C 109.5 . . ?
H9B C9 H9C 109.5 . . ?
C7 C10 H10A 109.5 . . ?
C7 C10 H10B 109.5 . . ?
H10A C10 H10B 109.5 . . ?
C7 C10 H10C 109.5 . . ?
H10A C10 H10C 109.5 . . ?
H10B C10 H10C 109.5 . . ?
C13 C11 C14 111.1(2) . . ?
C13 C11 C12 107.2(2) . . ?
C14 C11 C12 107.2(2) . . ?
C13 C11 P1 108.58(17) . . ?
C14 C11 P1 115.58(18) . . ?
C12 C11 P1 106.74(16) . . ?
C11 C12 H12A 109.5 . . ?
C11 C12 H12B 109.5 . . ?
H12A C12 H12B 109.5 . . ?
C11 C12 H12C 109.5 . . ?
H12A C12 H12C 109.5 . . ?
H12B C12 H12C 109.5 . . ?
C11 C13 H13A 109.5 . . ?
C11 C13 H13B 109.5 . . ?
H13A C13 H13B 109.5 . . ?
C11 C13 H13C 109.5 . . ?
H13A C13 H13C 109.5 . . ?
H13B C13 H13C 109.5 . . ?
C11 C14 H14A 109.5 . . ?
C11 C14 H14B 109.5 . . ?
H14A C14 H14B 109.5 . . ?
C11 C14 H14C 109.5 . . ?
H14A C14 H14C 109.5 . . ?
H14B C14 H14C 109.5 . . ?
C17 C16 C15 122.8(2) . . ?
C17 C16 H16 118.6 . . ?
C15 C16 H16 118.6 . . ?
C16 C15 C20 118.0(2) . . ?
C16 C15 P1 118.27(17) . . ?
C20 C15 P1 123.53(17) . . ?
C17 C18 C19 119.3(2) . . ?
C17 C18 H18 120.4 . . ?
C19 C18 H18 120.4 . . ?
C16 C17 C18 119.3(2) . . ?
C16 C17 H17 120.3 . . ?
C18 C17 H17 120.3 . . ?
C18 C19 C20 122.5(2) . . ?
C18 C19 H19 118.7 . . ?
C20 C19 H19 118.7 . . ?
C27 C29 H29A 109.5 . . ?
C27 C29 H29B 109.5 . . ?
H29A C29 H29B 109.5 . . ?
C27 C29 H29C 109.5 . . ?
H29A C29 H29C 109.5 . . ?
H29B C29 H29C 109.5 . . ?
C19 C20 C15 118.1(2) . . ?
C19 C20 C21 114.5(2) . . ?
C15 C20 C21 127.4(2) . . ?
C30 C31 H31A 109.5 . . ?
C30 C31 H31B 109.5 . . ?
H31A C31 H31B 109.5 . . ?
C30 C31 H31C 109.5 . . ?
H31A C31 H31C 109.5 . . ?
H31B C31 H31C 109.5 . . ?
C26 C21 C22 119.6(2) . . ?
C26 C21 C20 120.3(2) . . ?
C22 C21 C20 119.3(2) . . ?
C31 C30 C24 111.1(2) . . ?
C31 C30 C32 111.3(3) . . ?
C24 C30 C32 112.7(2) . . ?
C31 C30 H30 107.1 . . ?
C24 C30 H30 107.1 . . ?
C32 C30 H30 107.1 . . ?
C23 C22 C21 118.9(2) . . ?
C23 C22 C27 118.5(2) . . ?
C21 C22 C27 122.5(2) . . ?
C24 C23 C22 122.5(2) . . ?
C24 C23 H23 118.8 . . ?
C22 C23 H23 118.8 . . ?
C26 C33 C34 111.1(2) . . ?
C26 C33 C35 113.0(2) . . ?
C34 C33 C35 109.7(2) . . ?
C26 C33 H33 107.6 . . ?
C34 C33 H33 107.6 . . ?
C35 C33 H33 107.6 . . ?
C30 C32 H32A 109.5 . . ?
C30 C32 H32B 109.5 . . ?
H32A C32 H32B 109.5 . . ?
C30 C32 H32C 109.5 . . ?
H32A C32 H32C 109.5 . . ?
H32B C32 H32C 109.5 . . ?
C22 C27 C29 110.02(19) . . ?
C22 C27 C28 112.9(2) . . ?
C29 C27 C28 110.3(2) . . ?
C22 C27 H27 107.8 . . ?
C29 C27 H27 107.8 . . ?
C28 C27 H27 107.8 . . ?
C25 C26 C21 119.1(2) . . ?
C25 C26 C33 119.1(2) . . ?
C21 C26 C33 121.8(2) . . ?
C23 C24 C25 117.8(2) . . ?
C23 C24 C30 120.4(2) . . ?
C25 C24 C30 121.8(2) . . ?
C27 C28 H28A 109.5 . . ?
C27 C28 H28B 109.5 . . ?
H28A C28 H28B 109.5 . . ?
C27 C28 H28C 109.5 . . ?
H28A C28 H28C 109.5 . . ?
H28B C28 H28C 109.5 . . ?

loop_
_geom_bond_atom_site_label_1
_geom_bond_atom_site_label_2
_geom_bond_distance
_geom_bond_site_symmetry_2
_geom_bond_publ_flag
Au1 C1 2.048(2) . ?
Au1 P1 2.2855(6) . ?
C1 C2 1.376(3) . ?
C1 C6 1.385(3) . ?
P1 C15 1.836(2) . ?
P1 C11 1.884(2) . ?
P1 C7 1.893(2) . ?
F1 C2 1.363(3) . ?
F2 C6 1.364(3) . ?
C2 C3 1.382(4) . ?
C5 C6 1.384(4) . ?
C5 C4 1.386(4) . ?
C5 H5 0.9500 . ?
C3 C4 1.378(4) . ?
C3 H3 0.9500 . ?
C4 H4 0.9500 . ?
C8 C7 1.538(4) . ?
C8 H8A 0.9800 . ?
C8 H8B 0.9800 . ?
C8 H8C 0.9800 . ?
C35 C33 1.535(4) . ?
C35 H35A 0.9800 . ?
C35 H35B 0.9800 . ?
C35 H35C 0.9800 . ?
C25 C24 1.392(3) . ?
C25 C26 1.393(3) . ?
C25 H25 0.9500 . ?
C34 C33 1.534(4) . ?
C34 H34A 0.9800 . ?
C34 H34B 0.9800 . ?
C34 H34C 0.9800 . ?
C7 C9 1.535(4) . ?
C7 C10 1.538(3) . ?
C9 H9A 0.9800 . ?
C9 H9B 0.9800 . ?
C9 H9C 0.9800 . ?
C10 H10A 0.9800 . ?
C10 H10B 0.9800 . ?
C10 H10C 0.9800 . ?
C11 C13 1.532(3) . ?
C11 C14 1.532(3) . ?
C11 C12 1.538(4) . ?
C12 H12A 0.9800 . ?
C12 H12B 0.9800 . ?
C12 H12C 0.9800 . ?
C13 H13A 0.9800 . ?
C13 H13B 0.9800 . ?
C13 H13C 0.9800 . ?
C14 H14A 0.9800 . ?
C14 H14B 0.9800 . ?
C14 H14C 0.9800 . ?
C16 C17 1.380(3) . ?
C16 C15 1.401(3) . ?
C16 H16 0.9500 . ?
C15 C20 1.416(3) . ?
C18 C17 1.383(4) . ?
C18 C19 1.384(4) . ?
C18 H18 0.9500 . ?
C17 H17 0.9500 . ?
C19 C20 1.405(3) . ?
C19 H19 0.9500 . ?
C29 C27 1.532(3) . ?
C29 H29A 0.9800 . ?
C29 H29B 0.9800 . ?
C29 H29C 0.9800 . ?
C20 C21 1.506(3) . ?
C31 C30 1.519(4) . ?
C31 H31A 0.9800 . ?
C31 H31B 0.9800 . ?
C31 H31C 0.9800 . ?
C21 C26 1.407(3) . ?
C21 C22 1.409(3) . ?
C30 C24 1.520(3) . ?
C30 C32 1.521(4) . ?
C30 H30 1.0000 . ?
C22 C23 1.396(3) . ?
C22 C27 1.520(3) . ?
C23 C24 1.381(3) . ?
C23 H23 0.9500 . ?
C33 C26 1.524(3) . ?
C33 H33 1.0000 . ?
C32 H32A 0.9800 . ?
C32 H32B 0.9800 . ?
C32 H32C 0.9800 . ?
C27 C28 1.532(3) . ?
C27 H27 1.0000 . ?
C28 H28A 0.9800 . ?
C28 H28B 0.9800 . ?
C28 H28C 0.9800 . ?

loop_
_geom_torsion_atom_site_label_1
_geom_torsion_atom_site_label_2
_geom_torsion_atom_site_label_3
_geom_torsion_atom_site_label_4
_geom_torsion
_geom_torsion_site_symmetry_1
_geom_torsion_site_symmetry_2
_geom_torsion_site_symmetry_3
_geom_torsion_site_symmetry_4
_geom_torsion_publ_flag
C6 C1 C2 F1 179.9(2) . . . . ?
Au1 C1 C2 F1 -5.4(3) . . . . ?
C6 C1 C2 C3 -1.0(4) . . . . ?
Au1 C1 C2 C3 173.6(2) . . . . ?
F1 C2 C3 C4 179.6(2) . . . . ?
C1 C2 C3 C4 0.5(4) . . . . ?
C2 C3 C4 C5 0.2(4) . . . . ?
C6 C5 C4 C3 -0.4(4) . . . . ?
C15 P1 C7 C9 -41.5(2) . . . . ?
C11 P1 C7 C9 -157.55(18) . . . . ?
Au1 P1 C7 C9 83.73(19) . . . . ?
C15 P1 C7 C8 -157.21(17) . . . . ?
C11 P1 C7 C8 86.75(19) . . . . ?
Au1 P1 C7 C8 -31.98(18) . . . . ?
C15 P1 C7 C10 80.7(2) . . . . ?
C11 P1 C7 C10 -35.3(2) . . . . ?
Au1 P1 C7 C10 -154.02(17) . . . . ?
C4 C5 C6 F2 -179.3(2) . . . . ?
C4 C5 C6 C1 -0.2(4) . . . . ?
C2 C1 C6 F2 180.0(2) . . . . ?
Au1 C1 C6 F2 5.2(3) . . . . ?
C2 C1 C6 C5 0.9(4) . . . . ?
Au1 C1 C6 C5 -173.84(19) . . . . ?
C15 P1 C11 C13 -167.71(18) . . . . ?
C7 P1 C11 C13 -52.7(2) . . . . ?
Au1 P1 C11 C13 68.88(18) . . . . ?
C15 P1 C11 C14 -42.1(2) . . . . ?
C7 P1 C11 C14 72.9(2) . . . . ?
Au1 P1 C11 C14 -165.53(16) . . . . ?
C15 P1 C11 C12 77.02(19) . . . . ?
C7 P1 C11 C12 -167.93(17) . . . . ?
Au1 P1 C11 C12 -46.39(18) . . . . ?
C17 C16 C15 C20 -0.7(4) . . . . ?
C17 C16 C15 P1 174.3(2) . . . . ?
C11 P1 C15 C16 66.6(2) . . . . ?
C7 P1 C15 C16 -51.4(2) . . . . ?
Au1 P1 C15 C16 -174.77(17) . . . . ?
C11 P1 C15 C20 -118.7(2) . . . . ?
C7 P1 C15 C20 123.3(2) . . . . ?
Au1 P1 C15 C20 -0.1(2) . . . . ?
C15 C16 C17 C18 0.5(4) . . . . ?
C19 C18 C17 C16 0.1(4) . . . . ?
C17 C18 C19 C20 -0.5(4) . . . . ?
C18 C19 C20 C15 0.3(4) . . . . ?
C18 C19 C20 C21 -178.6(3) . . . . ?
C16 C15 C20 C19 0.3(4) . . . . ?
P1 C15 C20 C19 -174.5(2) . . . . ?
C16 C15 C20 C21 179.1(2) . . . . ?
P1 C15 C20 C21 4.4(4) . . . . ?
C19 C20 C21 C26 -86.7(3) . . . . ?
C15 C20 C21 C26 94.4(3) . . . . ?
C19 C20 C21 C22 83.6(3) . . . . ?
C15 C20 C21 C22 -95.2(3) . . . . ?
C26 C21 C22 C23 -1.0(3) . . . . ?
C20 C21 C22 C23 -171.4(2) . . . . ?
C26 C21 C22 C27 174.6(2) . . . . ?
C20 C21 C22 C27 4.1(3) . . . . ?
C21 C22 C23 C24 0.9(3) . . . . ?
C27 C22 C23 C24 -174.8(2) . . . . ?
C23 C22 C27 C29 70.4(3) . . . . ?
C21 C22 C27 C29 -105.1(3) . . . . ?
C23 C22 C27 C28 -53.3(3) . . . . ?
C21 C22 C27 C28 131.2(2) . . . . ?
C24 C25 C26 C21 -1.1(3) . . . . ?
C24 C25 C26 C33 175.7(2) . . . . ?
C22 C21 C26 C25 1.1(3) . . . . ?
C20 C21 C26 C25 171.4(2) . . . . ?
C22 C21 C26 C33 -175.6(2) . . . . ?
C20 C21 C26 C33 -5.3(3) . . . . ?
C34 C33 C26 C25 -80.3(3) . . . . ?
C35 C33 C26 C25 43.5(3) . . . . ?
C34 C33 C26 C21 96.4(3) . . . . ?
C35 C33 C26 C21 -139.8(2) . . . . ?
C22 C23 C24 C25 -1.0(3) . . . . ?
C22 C23 C24 C30 178.1(2) . . . . ?
C26 C25 C24 C23 1.1(3) . . . . ?
C26 C25 C24 C30 -178.0(2) . . . . ?
C31 C30 C24 C23 107.3(3) . . . . ?
C32 C30 C24 C23 -127.0(3) . . . . ?
C31 C30 C24 C25 -73.7(3) . . . . ?
C32 C30 C24 C25 52.0(3) . . . . ?
